data_2020766
loop_
_publ_author_name
'Mohana, Marimuthu'
'Thomas Muthiah, Packianathan'
'Butcher, Ray J.'

_publ_section_title
;
 Supramolecular interactions in carboxylate and sulfonate salts of
 2,6-diamino-4-chloropyrimidinium
;
_journal_coeditor_code KU3199
_journal_issue 7
_journal_name_full 'Acta Crystallographica Section C'
_journal_page_first 536
_journal_page_last 540
_journal_paper_doi 10.1107/S2053229617008798
_journal_volume 73
_journal_year 2017
_chemical_formula_iupac 'C4 H6 Cl N4 +, C7 H7 O3 S -, H2 O'
_chemical_formula_moiety 'C4 H6 Cl N4 +, C7 H7 O3 S -, H2 O'
_chemical_formula_sum 'C11 H15 Cl N4 O4 S'
_chemical_formula_weight 334.78
_chemical_name_systematic
;
2,6-Diamino-4-chloropyrimidinium <i>p</i>-toluenesulfonate
;
_space_group_crystal_system triclinic
_space_group_IT_number 2
_space_group_name_Hall '-P 1'
_space_group_name_H-M_alt 'P -1'
_symmetry_space_group_name_Hall '-P 1'
_symmetry_space_group_name_H-M 'P -1'
_atom_sites_solution_hydrogens mixed
_audit_creation_method SHELXL-2016/6
_cell_angle_alpha 81.617(5)
_cell_angle_beta 89.511(4)
_cell_angle_gamma 74.154(5)
_cell_formula_units_Z 2
_cell_length_a 6.5400(3)
_cell_length_b 7.2557(4)
_cell_length_c 15.7696(9)
_cell_measurement_reflns_used 2852
_cell_measurement_temperature 120(2)
_cell_measurement_theta_max 76.0
_cell_measurement_theta_min 5.7
_cell_volume 711.79(7)
_computing_cell_refinement
;
CrysAlis PRO (Agilent, 2012)
;
_computing_data_collection
;
CrysAlis PRO (Agilent, 2012)
;
_computing_data_reduction
;
CrysAlis PRO (Agilent, 2012)
;
_computing_molecular_graphics
;
PLATON (Spek, 2009), Mercury (Macrae <i>et al.</i>, 2008)
and POVRay (Cason, 2004)
;
_computing_publication_material
;
PLATON (Spek, 2009) and publCIF (Westrip, 2010)
;
_computing_structure_refinement
;
SHELXL2016 (Sheldrick, 2015b)
;
_computing_structure_solution
;
SHELXT (Sheldrick, 2015a)
;
_diffrn_ambient_temperature 120(2)
_diffrn_detector_area_resol_mean 10.6501
_diffrn_measured_fraction_theta_full 0.993
_diffrn_measured_fraction_theta_max 0.956
_diffrn_measurement_device_type 'SuperNova CCD'
_diffrn_measurement_method '\w scans'
_diffrn_radiation_type CuK\a
_diffrn_radiation_wavelength 1.54184
_diffrn_reflns_av_R_equivalents 0.0230
_diffrn_reflns_limit_h_max 8
_diffrn_reflns_limit_h_min -5
_diffrn_reflns_limit_k_max 9
_diffrn_reflns_limit_k_min -9
_diffrn_reflns_limit_l_max 18
_diffrn_reflns_limit_l_min -19
_diffrn_reflns_number 5135
_diffrn_reflns_theta_full 67.500
_diffrn_reflns_theta_max 76.019
_diffrn_reflns_theta_min 5.675
_exptl_absorpt_coefficient_mu 3.967
_exptl_absorpt_correction_T_max 1.00000
_exptl_absorpt_correction_T_min 0.23532
_exptl_absorpt_correction_type multi-scan
_exptl_absorpt_process_details
;
(CrysAlis PRO; Agilent, 2012)
;
_exptl_crystal_colour colorless
_exptl_crystal_density_diffrn 1.562
_exptl_crystal_density_method 'not measured'
_exptl_crystal_description chunk
_exptl_crystal_F_000 348
_exptl_crystal_size_max 0.530
_exptl_crystal_size_mid 0.270
_exptl_crystal_size_min 0.150
_refine_diff_density_max 0.581
_refine_diff_density_min -0.507
_refine_ls_extinction_coef 0.0161(19)
_refine_ls_extinction_expression Fc^*^=kFc[1+0.001xFc^2^\l^3^/sin(2\q)]^-1/4^
_refine_ls_extinction_method
;
SHELXL2016 (Sheldrick, 2015b)
;
_refine_ls_goodness_of_fit_ref 1.089
_refine_ls_hydrogen_treatment mixed
_refine_ls_matrix_type full
_refine_ls_number_parameters 248
_refine_ls_number_reflns 2852
_refine_ls_number_restraints 6
_refine_ls_restrained_S_all 1.088
_refine_ls_R_factor_all 0.0368
_refine_ls_R_factor_gt 0.0360
_refine_ls_shift/su_max 0.001
_refine_ls_shift/su_mean 0.000
_refine_ls_structure_factor_coef Fsqd
_refine_ls_weighting_details 'w=1/[\s^2^(Fo^2^)+(0.0658P)^2^+0.3251P] where P=(Fo^2^+2Fc^2^)/3'
_refine_ls_weighting_scheme calc
_refine_ls_wR_factor_gt 0.0995
_refine_ls_wR_factor_ref 0.1003
_reflns_number_gt 2769
_reflns_number_total 2852
_reflns_threshold_expression 'I > 2\s(I)'
_cod_data_source_file ku3199sup1.cif
_cod_data_source_block II
_cod_database_code 2020766
_shelx_space_group_comment
;
The symmetry employed for this shelxl refinement is uniquely defined
by the following loop, which should always be used as a source of
symmetry information in preference to the above space-group names.
They are only intended as comments.
;
_shelx_estimated_absorpt_t_min 0.228
_shelx_estimated_absorpt_t_max 0.588

loop_
_space_group_symop_operation_xyz
'x, y, z'
'-x, -y, -z'

loop_
_atom_site_type_symbol
_atom_site_label
_atom_site_fract_x
_atom_site_fract_y
_atom_site_fract_z
_atom_site_U_iso_or_equiv
_atom_site_adp_type
_atom_site_calc_flag
_atom_site_occupancy
_atom_site_disorder_assembly
_atom_site_disorder_group
S S1 0.59305(6) 0.47417(5) 0.76110(2) 0.00975(15) Uani d 1 . .
O O1 0.4314(7) 0.6351(8) 0.7866(2) 0.0166(12) Uani d 0.434(10) A 1
O O2A 0.7301(7) 0.5395(9) 0.6934(2) 0.0164(11) Uani d 0.434(10) A 1
O O3 0.5103(10) 0.3239(5) 0.7378(4) 0.0183(11) Uani d 0.434(10) A 1
O O1A 0.3780(5) 0.5517(7) 0.79333(15) 0.0202(10) Uani d 0.566(10) A 2
O O2 0.6713(6) 0.6232(6) 0.7130(2) 0.0156(9) Uani d 0.566(10) A 2
O O3A 0.6002(8) 0.3136(4) 0.7135(2) 0.0169(8) Uani d 0.566(10) A 2
C C7 0.7635(3) 0.3777(2) 0.85250(10) 0.0102(3) Uani d 1 . .
C C8 0.6786(3) 0.3586(2) 0.93336(11) 0.0145(3) Uani d 1 . .
H H8 0.528911 0.394213 0.939629 0.017 Uiso calc 1 . .
C C9 0.8147(3) 0.2870(2) 1.00494(11) 0.0175(4) Uani d 1 . .
H H9 0.757134 0.274354 1.060306 0.021 Uiso calc 1 . .
C C10 1.0352(3) 0.2332(2) 0.99665(11) 0.0163(3) Uani d 1 . .
C C11 1.1164(3) 0.2505(2) 0.91506(11) 0.0173(3) Uani d 1 . .
H H11 1.265880 0.211412 0.908523 0.021 Uiso calc 1 . .
C C12 0.9826(3) 0.3239(2) 0.84284(11) 0.0147(3) Uani d 1 . .
H H12 1.040115 0.337184 0.787483 0.018 Uiso calc 1 . .
C C13 1.1814(3) 0.1600(3) 1.07498(12) 0.0242(4) Uani d 1 . .
H H13C 1.329168 0.121782 1.057226 0.036 Uiso calc 1 . .
H H13A 1.146670 0.047751 1.107934 0.036 Uiso calc 1 . .
H H13B 1.163505 0.262751 1.110675 0.036 Uiso calc 1 . .
Cl Cl1 -0.42219(6) 1.26513(5) 0.45624(2) 0.01512(15) Uani d 1 . .
N N1 0.0890(2) 1.07905(19) 0.65249(9) 0.0121(3) Uani d 1 . .
C C2 0.0553(2) 1.2488(2) 0.59743(10) 0.0113(3) Uani d 1 . .
N N3 -0.1003(2) 1.30425(19) 0.53725(8) 0.0121(3) Uani d 1 . .
N N2 0.1819(2) 1.3607(2) 0.60413(10) 0.0174(3) Uani d 1 . .
N N4 0.0070(3) 0.7941(2) 0.70361(10) 0.0182(3) Uani d 1 . .
C C4 -0.2252(2) 1.1868(2) 0.53614(10) 0.0114(3) Uani d 1 . .
C C5 -0.2073(3) 1.0159(2) 0.58918(10) 0.0145(3) Uani d 1 . .
H H5 -0.304024 0.940563 0.585270 0.017 Uiso calc 1 . .
C C6 -0.0371(2) 0.9584(2) 0.64984(10) 0.0124(3) Uani d 1 . .
O O1W 0.4194(2) 0.9971(2) 0.76361(10) 0.0296(3) Uani d 1 . .
H H1 0.201(5) 1.049(4) 0.6892(19) 0.042(7) Uiso d 1 . .
H H2B 0.161(4) 1.466(4) 0.5629(18) 0.034(7) Uiso d 1 . .
H H2A 0.289(4) 1.329(4) 0.6385(17) 0.027(6) Uiso d 1 . .
H H4B -0.074(4) 0.723(4) 0.7013(16) 0.029(6) Uiso d 1 . .
H H4A 0.120(4) 0.759(4) 0.7309(17) 0.027(6) Uiso d 1 . .
H H2W 0.501(4) 1.066(3) 0.7608(18) 0.035(7) Uiso d 1 . .
H H1W 0.493(5) 0.889(3) 0.762(3) 0.088(14) Uiso d 1 . .

loop_
_atom_site_aniso_label
_atom_site_aniso_U_11
_atom_site_aniso_U_22
_atom_site_aniso_U_33
_atom_site_aniso_U_12
_atom_site_aniso_U_13
_atom_site_aniso_U_23
S1 0.0113(2) 0.0090(2) 0.0093(2) -0.00425(15) -0.00184(14) 0.00029(14)
O1 0.0165(17) 0.015(2) 0.0151(14) 0.0011(15) -0.0039(11) -0.0012(12)
O2A 0.0157(17) 0.024(2) 0.0095(15) -0.0074(17) 0.0006(12) 0.0006(15)
O3 0.023(2) 0.0132(15) 0.021(2) -0.0113(15) -0.0084(18) 0.0013(13)
O1A 0.0167(13) 0.0231(19) 0.0165(11) -0.0006(12) -0.0004(9) 0.0016(10)
O2 0.0169(14) 0.0158(17) 0.0145(13) -0.0093(13) -0.0022(11) 0.0056(12)
O3A 0.0252(19) 0.0127(11) 0.0141(13) -0.0055(11) -0.0036(13) -0.0052(9)
C7 0.0135(7) 0.0075(7) 0.0097(7) -0.0032(6) -0.0022(6) -0.0001(5)
C8 0.0147(8) 0.0152(8) 0.0132(8) -0.0034(6) 0.0019(6) -0.0025(6)
C9 0.0250(9) 0.0170(8) 0.0095(8) -0.0045(7) 0.0012(6) -0.0013(6)
C10 0.0246(9) 0.0103(7) 0.0140(8) -0.0042(6) -0.0070(7) -0.0017(6)
C11 0.0129(8) 0.0185(8) 0.0196(8) -0.0029(6) -0.0033(6) -0.0021(6)
C12 0.0149(8) 0.0175(8) 0.0117(7) -0.0046(6) 0.0001(6) -0.0017(6)
C13 0.0330(10) 0.0197(9) 0.0186(9) -0.0057(8) -0.0127(8) -0.0006(7)
Cl1 0.0134(2) 0.0179(2) 0.0140(2) -0.00576(15) -0.00413(15) 0.00123(14)
N1 0.0127(7) 0.0126(6) 0.0100(6) -0.0024(5) -0.0004(5) 0.0001(5)
C2 0.0121(7) 0.0122(7) 0.0091(7) -0.0020(6) 0.0007(6) -0.0028(5)
N3 0.0144(7) 0.0119(6) 0.0094(6) -0.0031(5) -0.0011(5) -0.0005(5)
N2 0.0211(8) 0.0157(7) 0.0161(7) -0.0084(6) -0.0078(6) 0.0027(6)
N4 0.0161(8) 0.0174(7) 0.0192(7) -0.0063(6) -0.0025(6) 0.0071(6)
C4 0.0092(7) 0.0143(7) 0.0098(7) -0.0013(6) 0.0015(6) -0.0027(6)
C5 0.0131(8) 0.0166(8) 0.0143(8) -0.0065(6) 0.0013(6) 0.0004(6)
C6 0.0098(7) 0.0144(7) 0.0119(7) -0.0021(6) 0.0047(6) -0.0009(6)
O1W 0.0191(7) 0.0351(8) 0.0295(8) -0.0038(6) -0.0107(6) 0.0048(6)

loop_
_atom_type_symbol
_atom_type_description
_atom_type_scat_dispersion_real
_atom_type_scat_dispersion_imag
_atom_type_scat_source
C C 0.0181 0.0091 'International Tables Vol C Tables 4.2.6.8 and 6.1.1.4'
H H 0.0000 0.0000 'International Tables Vol C Tables 4.2.6.8 and 6.1.1.4'
O O 0.0492 0.0322 'International Tables Vol C Tables 4.2.6.8 and 6.1.1.4'
S S 0.3331 0.5567 'International Tables Vol C Tables 4.2.6.8 and 6.1.1.4'
Cl Cl 0.3639 0.7018 'International Tables Vol C Tables 4.2.6.8 and 6.1.1.4'
N N 0.0311 0.0180 'International Tables Vol C Tables 4.2.6.8 and 6.1.1.4'

loop_
_geom_angle_atom_site_label_1
_geom_angle_atom_site_label_2
_geom_angle_atom_site_label_3
_geom_angle
O3 S1 O1 113.6(2)
O2 S1 O3A 112.60(17)
O2 S1 O1A 112.23(17)
O3A S1 O1A 111.26(18)
O3 S1 O2A 111.9(2)
O1 S1 O2A 112.1(2)
O3 S1 C7 108.41(15)
O2 S1 C7 107.07(10)
O1 S1 C7 105.04(13)
O3A S1 C7 106.90(12)
O1A S1 C7 106.34(11)
O2A S1 C7 105.12(13)
C8 C7 C12 120.57(15)
C8 C7 S1 119.97(12)
C12 C7 S1 119.45(12)
C9 C8 C7 119.36(15)
C9 C8 H8 120.3
C7 C8 H8 120.3
C8 C9 C10 120.94(15)
C8 C9 H9 119.5
C10 C9 H9 119.5
C11 C10 C9 118.68(16)
C11 C10 C13 120.88(17)
C9 C10 C13 120.44(16)
C10 C11 C12 121.15(16)
C10 C11 H11 119.4
C12 C11 H11 119.4
C11 C12 C7 119.29(15)
C11 C12 H12 120.4
C7 C12 H12 120.4
C10 C13 H13C 109.5
C10 C13 H13A 109.5
H13C C13 H13A 109.5
C10 C13 H13B 109.5
H13C C13 H13B 109.5
H13A C13 H13B 109.5
C6 N1 C2 121.66(14)
C6 N1 H1 121.5(18)
C2 N1 H1 116.8(19)
N2 C2 N3 119.34(15)
N2 C2 N1 118.64(15)
N3 C2 N1 122.02(15)
C4 N3 C2 115.85(14)
C2 N2 H2B 115.3(17)
C2 N2 H2A 123.4(17)
H2B N2 H2A 121(2)
C6 N4 H4B 117.0(18)
C6 N4 H4A 118.8(18)
H4B N4 H4A 123(2)
N3 C4 C5 126.65(15)
N3 C4 Cl1 113.71(12)
C5 C4 Cl1 119.62(13)
C4 C5 C6 116.00(15)
C4 C5 H5 122.0
C6 C5 H5 122.0
N4 C6 N1 118.68(15)
N4 C6 C5 123.55(16)
N1 C6 C5 117.77(14)
H2W O1W H1W 106(2)

loop_
_geom_bond_atom_site_label_1
_geom_bond_atom_site_label_2
_geom_bond_distance
S1 O3 1.435(3)
S1 O2 1.436(2)
S1 O1 1.448(3)
S1 O3A 1.466(3)
S1 O1A 1.481(3)
S1 O2A 1.495(3)
S1 C7 1.7655(16)
C7 C8 1.390(2)
C7 C12 1.392(2)
C8 C9 1.389(2)
C8 H8 0.9500
C9 C10 1.397(3)
C9 H9 0.9500
C10 C11 1.389(3)
C10 C13 1.508(2)
C11 C12 1.390(2)
C11 H11 0.9500
C12 H12 0.9500
C13 H13C 0.9800
C13 H13A 0.9800
C13 H13B 0.9800
Cl1 C4 1.7290(16)
N1 C6 1.361(2)
N1 C2 1.365(2)
N1 H1 0.90(3)
C2 N2 1.323(2)
C2 N3 1.334(2)
N3 C4 1.334(2)
N2 H2B 0.91(3)
N2 H2A 0.85(3)
N4 C6 1.321(2)
N4 H4B 0.84(3)
N4 H4A 0.82(3)
C4 C5 1.368(2)
C5 C6 1.406(2)
C5 H5 0.9500
O1W H2W 0.824(17)
O1W H1W 0.805(18)

loop_
_geom_hbond_atom_site_label_D
_geom_hbond_atom_site_label_H
_geom_hbond_atom_site_label_A
_geom_hbond_site_symmetry_A
_geom_hbond_distance_DH
_geom_hbond_distance_HA
_geom_hbond_distance_DA
_geom_hbond_angle_DHA
_geom_hbond_publ_flag
N1 H1 O1W 1_555 0.90(3) 1.78(3) 2.674(2) 178(3) yes
O1W H1W O2 1_555 0.80(2) 2.21(3) 2.980(4) 162(4) yes
N2 H2A O3A 1_565 0.85(3) 2.33(3) 3.158(5) 165(2) yes
N2 H2B N3 2_586 0.91(3) 2.08(3) 2.983(2) 175(3) yes
O1W H2W O3A 1_565 0.82(3) 2.11(2) 2.870(4) 154(3) yes
N4 H4A O1A 1_555 0.82(3) 2.07(3) 2.826(4) 154(3) yes
N4 H4B O2 1_455 0.84(3) 1.99(3) 2.794(5) 161(3) yes
C5 H5 Cl1 2_476 0.95 2.76 3.7008(19) 170 yes

loop_
_geom_torsion_atom_site_label_1
_geom_torsion_atom_site_label_2
_geom_torsion_atom_site_label_3
_geom_torsion_atom_site_label_4
_geom_torsion
O3 S1 C7 C8 -80.1(4)
O2 S1 C7 C8 130.1(3)
O1 S1 C7 C8 41.7(3)
O3A S1 C7 C8 -109.0(3)
O1A S1 C7 C8 10.0(3)
O2A S1 C7 C8 160.1(3)
O3 S1 C7 C12 100.9(4)
O2 S1 C7 C12 -48.9(3)
O1 S1 C7 C12 -137.4(3)
O3A S1 C7 C12 72.0(3)
O1A S1 C7 C12 -169.1(3)
O2A S1 C7 C12 -18.9(3)
C12 C7 C8 C9 0.7(2)
S1 C7 C8 C9 -178.40(12)
C7 C8 C9 C10 -0.3(2)
C8 C9 C10 C11 -0.8(3)
C8 C9 C10 C13 178.60(15)
C9 C10 C11 C12 1.5(3)
C13 C10 C11 C12 -177.86(15)
C10 C11 C12 C7 -1.2(3)
C8 C7 C12 C11 0.0(2)
S1 C7 C12 C11 179.12(12)
C6 N1 C2 N2 179.12(14)
C6 N1 C2 N3 -1.1(2)
N2 C2 N3 C4 -178.06(14)
N1 C2 N3 C4 2.2(2)
C2 N3 C4 C5 -1.1(2)
C2 N3 C4 Cl1 -179.46(11)
N3 C4 C5 C6 -1.1(2)
Cl1 C4 C5 C6 177.21(12)
C2 N1 C6 N4 178.46(15)
C2 N1 C6 C5 -1.2(2)
C4 C5 C6 N4 -177.45(15)
C4 C5 C6 N1 2.1(2)

_cod_database_fobs_code 2020766
